data_7007014
loop_
_publ_author_name
'El Fallah, M. Salah'
'Badyine, Fatima'
'Vicente, Ramon'
'Escuer, Albert'
'Solans, Xavier'
'Font-Bardia, Merc\`e'

_publ_section_title
;
 Complementarity and countercomplementarity in polynuclear copper(II)
 complexes with R2NCH2CH(OH)CH2NR2 (R = H, CH3): crystal structures and
 magnetic study.
;
_journal_issue 24
_journal_name_full 'Dalton transactions (Cambridge, England : 2003)'
_journal_page_first 2934
_journal_page_last 2942
_journal_paper_doi 10.1039/b516392g
_journal_year 2006
_chemical_formula_moiety 'C7 H17 Cu2 N11 O'
_chemical_formula_sum 'C7 H17 Cu2 N11 O'
_chemical_formula_weight 398.40
_chemical_name_systematic
;
?
;
_space_group_IT_number 19
_symmetry_cell_setting orthorhombic
_symmetry_space_group_name_Hall 'P 2ac 2ab'
_symmetry_space_group_name_H-M 'P 21 21 21'
_atom_sites_solution_hydrogens geom
_atom_sites_solution_primary direct
_atom_sites_solution_secondary difmap
_audit_creation_method SHELXL-97
_cell_angle_alpha 90.00
_cell_angle_beta 90.00
_cell_angle_gamma 90.00
_cell_formula_units_Z 4
_cell_length_a 20.45(4)
_cell_length_b 11.36(3)
_cell_length_c 6.429(10)
_cell_measurement_reflns_used 25
_cell_measurement_temperature 293(2)
_cell_measurement_theta_max 14
_cell_measurement_theta_min 6
_cell_volume 1494(5)
_computing_cell_refinement CAD-4/PC
_computing_data_collection 'CAD-4/PC (Kretschmar, 1996)'
_computing_data_reduction 'CFEO (Solans, 1978)'
_computing_molecular_graphics 'ORTEP3.2 (Brueggemann & Schmid, 1990)'
_computing_publication_material 'PLATON (Spek, 1990)'
_computing_structure_refinement 'SHELXL97 (Sheldrick, 1997)'
_computing_structure_solution 'SHELXS97 (Sheldrick, 1997)'
_diffrn_ambient_temperature 293(2)
_diffrn_measured_fraction_theta_full 0.991
_diffrn_measured_fraction_theta_max 0.991
_diffrn_measurement_device_type 'four cicle diffractometer'
_diffrn_measurement_method '\w-2\q scan'
_diffrn_radiation_monochromator graphite
_diffrn_radiation_source 'fine-focus sealed tube'
_diffrn_radiation_type MoK\a
_diffrn_radiation_wavelength 0.71073
_diffrn_reflns_av_R_equivalents 0.0487
_diffrn_reflns_av_sigmaI/netI 0.0573
_diffrn_reflns_limit_h_max 0
_diffrn_reflns_limit_h_min -28
_diffrn_reflns_limit_k_max 15
_diffrn_reflns_limit_k_min 0
_diffrn_reflns_limit_l_max 9
_diffrn_reflns_limit_l_min -9
_diffrn_reflns_number 4587
_diffrn_reflns_theta_full 30.00
_diffrn_reflns_theta_max 30.00
_diffrn_reflns_theta_min 2.68
_diffrn_standards_decay_% 0
_exptl_absorpt_coefficient_mu 2.865
_exptl_absorpt_correction_type none
_exptl_crystal_colour green
_exptl_crystal_density_diffrn 1.772
_exptl_crystal_density_method 'not measured'
_exptl_crystal_description prism
_exptl_crystal_F_000 808
_exptl_crystal_size_max 0.2
_exptl_crystal_size_mid 0.1
_exptl_crystal_size_min 0.1
_refine_diff_density_max 0.670
_refine_diff_density_min -0.840
_refine_diff_density_rms 0.203
_refine_ls_abs_structure_details 'Flack H D (1983), Acta Cryst. A39, 876-881'
_refine_ls_abs_structure_Flack 0.00(11)
_refine_ls_extinction_method none
_refine_ls_goodness_of_fit_ref 1.039
_refine_ls_hydrogen_treatment constr
_refine_ls_matrix_type full
_refine_ls_number_parameters 191
_refine_ls_number_reflns 4281
_refine_ls_number_restraints 0
_refine_ls_restrained_S_all 1.039
_refine_ls_R_factor_all 0.1257
_refine_ls_R_factor_gt 0.0731
_refine_ls_shift/su_max 0.000
_refine_ls_shift/su_mean 0.000
_refine_ls_structure_factor_coef Fsqd
_refine_ls_weighting_details 'calc w=1/[\s^2^(Fo^2^)+(0.1304P)^2^+0.0000P] where P=(Fo^2^+2Fc^2^)/3'
_refine_ls_weighting_scheme calc
_refine_ls_wR_factor_gt 0.1716
_refine_ls_wR_factor_ref 0.1999
_reflns_number_gt 2856
_reflns_number_total 4281
_reflns_threshold_expression >2sigma(I)
_cod_data_source_file b516392g.txt
_cod_data_source_block complex5
_cod_depositor_comments
;
The following automatic conversions were performed:
'_symmetry_cell_setting' value 'Orthorhombic' changed to 'orthorhombic'
according to '/home/saulius/struct/CIF-dictionaries/cif_core.dic'
dictionary named 'cif_core.dic' version 2.4.1 from 2010-06-29.

Automatic conversion script
Id: cif_fix_enum 1527 2010-12-29 10:47:43Z saulius 
;
_cod_original_sg_symbol_H-M P212121
_cod_database_code 7007014

loop_
_symmetry_equiv_pos_as_xyz
'x, y, z'
'-x+1/2, -y, z+1/2'
'x+1/2, -y+1/2, -z'
'-x, y+1/2, -z+1/2'

loop_
_atom_site_label
_atom_site_type_symbol
_atom_site_fract_x
_atom_site_fract_y
_atom_site_fract_z
_atom_site_U_iso_or_equiv
_atom_site_adp_type
_atom_site_occupancy
_atom_site_symmetry_multiplicity
_atom_site_calc_flag
_atom_site_refinement_flags
_atom_site_disorder_assembly
_atom_site_disorder_group
Cu1 Cu 0.18768(3) 0.33308(7) 0.47740(13) 0.0336(2) Uani 1 1 d . . .
Cu2 Cu 0.01013(3) 0.33322(8) 0.47688(14) 0.0371(2) Uani 1 1 d . . .
O1 O 0.0983(2) 0.2888(4) 0.4051(6) 0.0316(8) Uani 1 1 d . . .
N1 N -0.0195(3) 0.2183(5) 0.2595(11) 0.0382(13) Uani 1 1 d . . .
N2 N 0.2174(3) 0.2116(5) 0.2672(10) 0.0371(13) Uani 1 1 d . . .
N3 N 0.0419(3) 0.4400(7) 0.6980(13) 0.060(2) Uani 1 1 d . . .
N5 N 0.1554(3) 0.4361(7) 0.7154(13) 0.062(2) Uani 1 1 d . . .
N4 N 0.0985(4) 0.4391(5) 0.7109(10) 0.0474(14) Uani 1 1 d . . .
N6 N -0.0789(3) 0.3783(8) 0.5367(16) 0.075(3) Uani 1 1 d . . .
N7 N -0.0910(3) 0.4460(7) 0.6735(12) 0.0523(17) Uani 1 1 d . . .
N8 N -0.1057(4) 0.5147(7) 0.7949(12) 0.066(2) Uani 1 1 d . . .
N9 N 0.2762(3) 0.3435(6) 0.5916(12) 0.0523(17) Uani 1 1 d . . .
N10 N 0.2923(3) 0.4293(5) 0.6742(10) 0.0389(13) Uani 1 1 d . . .
N11 N 0.3132(4) 0.5122(7) 0.7475(16) 0.075(3) Uani 1 1 d . . .
C1 C -0.0380(4) 0.1099(8) 0.374(2) 0.061(3) Uani 1 1 d . . .
H1A H -0.0757 0.1254 0.4584 0.091 Uiso 1 1 calc R . .
H1B H -0.0023 0.0854 0.4605 0.091 Uiso 1 1 calc R . .
H1C H -0.0480 0.0486 0.2759 0.091 Uiso 1 1 calc R . .
C2 C -0.0765(4) 0.2534(9) 0.1325(16) 0.063(2) Uani 1 1 d . . .
H2A H -0.1137 0.2651 0.2214 0.095 Uiso 1 1 calc R . .
H2B H -0.0861 0.1925 0.0335 0.095 Uiso 1 1 calc R . .
H2C H -0.0668 0.3252 0.0602 0.095 Uiso 1 1 calc R . .
C3 C 0.0382(3) 0.1986(8) 0.1279(14) 0.048(2) Uani 1 1 d . . .
H3A H 0.0421 0.2622 0.0280 0.057 Uiso 1 1 calc R . .
H3B H 0.0330 0.1256 0.0514 0.057 Uiso 1 1 calc R . .
C4 C 0.1002(3) 0.1925(5) 0.2608(10) 0.0351(13) Uani 1 1 d . . .
H4 H 0.1004 0.1183 0.3385 0.042 Uiso 1 1 calc R . .
C5 C 0.1592(3) 0.1980(7) 0.1290(12) 0.0424(17) Uani 1 1 d . . .
H5A H 0.1562 0.2643 0.0344 0.051 Uiso 1 1 calc R . .
H5B H 0.1631 0.1266 0.0473 0.051 Uiso 1 1 calc R . .
C6 C 0.2344(4) 0.1034(7) 0.3750(16) 0.050(2) Uani 1 1 d . . .
H6A H 0.1978 0.0777 0.4570 0.075 Uiso 1 1 calc R . .
H6B H 0.2712 0.1173 0.4641 0.075 Uiso 1 1 calc R . .
H6C H 0.2452 0.0437 0.2750 0.075 Uiso 1 1 calc R . .
C7 C 0.2749(4) 0.2483(9) 0.1431(15) 0.058(2) Uani 1 1 d . . .
H7A H 0.2652 0.3207 0.0723 0.087 Uiso 1 1 calc R . .
H7B H 0.2850 0.1884 0.0429 0.087 Uiso 1 1 calc R . .
H7C H 0.3117 0.2597 0.2337 0.087 Uiso 1 1 calc R . .

loop_
_atom_site_aniso_label
_atom_site_aniso_U_11
_atom_site_aniso_U_22
_atom_site_aniso_U_33
_atom_site_aniso_U_23
_atom_site_aniso_U_13
_atom_site_aniso_U_12
Cu1 0.0231(3) 0.0442(4) 0.0334(4) -0.0060(5) -0.0024(3) -0.0008(3)
Cu2 0.0234(3) 0.0518(5) 0.0360(4) -0.0040(6) 0.0034(3) -0.0024(3)
O1 0.0234(18) 0.042(2) 0.0290(19) -0.0040(16) -0.001(2) -0.0029(19)
N1 0.023(2) 0.052(3) 0.040(3) 0.000(3) -0.006(2) -0.001(2)
N2 0.023(2) 0.051(3) 0.037(3) -0.003(3) 0.004(2) -0.004(2)
N3 0.032(3) 0.088(5) 0.061(5) -0.034(4) 0.010(3) 0.001(3)
N5 0.038(4) 0.093(6) 0.055(5) -0.037(5) -0.006(3) 0.006(4)
N4 0.041(3) 0.062(4) 0.039(3) -0.018(3) -0.002(3) -0.003(3)
N6 0.026(3) 0.119(6) 0.079(6) -0.037(5) 0.002(4) 0.007(3)
N7 0.025(3) 0.077(4) 0.054(4) -0.005(4) 0.001(3) 0.010(3)
N8 0.054(4) 0.097(6) 0.046(4) -0.011(4) 0.016(4) 0.019(4)
N9 0.023(2) 0.069(4) 0.065(4) -0.020(4) -0.017(3) 0.005(3)
N10 0.024(3) 0.051(3) 0.041(3) -0.009(3) -0.006(2) 0.006(2)
N11 0.049(4) 0.075(5) 0.100(7) -0.048(5) 0.000(4) -0.006(4)
C1 0.047(5) 0.058(5) 0.077(7) 0.001(5) 0.003(5) -0.009(4)
C2 0.048(4) 0.087(6) 0.054(5) 0.009(5) -0.027(4) 0.001(4)
C3 0.028(3) 0.072(6) 0.043(4) -0.005(4) 0.002(3) 0.000(3)
C4 0.032(3) 0.039(3) 0.034(3) -0.006(2) 0.001(3) -0.008(3)
C5 0.031(3) 0.064(5) 0.032(3) -0.011(3) 0.003(3) -0.010(3)
C6 0.032(4) 0.056(5) 0.061(5) 0.000(4) 0.010(4) 0.010(3)
C7 0.043(4) 0.084(6) 0.047(5) -0.001(5) 0.019(4) -0.011(4)

loop_
_atom_type_symbol
_atom_type_description
_atom_type_scat_dispersion_real
_atom_type_scat_dispersion_imag
_atom_type_scat_source
C C 0.0033 0.0016 'International Tables Vol C Tables 4.2.6.8 and 6.1.1.4'
H H 0.0000 0.0000 'International Tables Vol C Tables 4.2.6.8 and 6.1.1.4'
Cu Cu 0.3201 1.2651 'International Tables Vol C Tables 4.2.6.8 and 6.1.1.4'
N N 0.0061 0.0033 'International Tables Vol C Tables 4.2.6.8 and 6.1.1.4'
O O 0.0106 0.0060 'International Tables Vol C Tables 4.2.6.8 and 6.1.1.4'

loop_
_geom_angle_atom_site_label_1
_geom_angle_atom_site_label_2
_geom_angle_atom_site_label_3
_geom_angle
_geom_angle_site_symmetry_1
_geom_angle_site_symmetry_3
_geom_angle_publ_flag
O1 Cu1 N9 166.2(3) . . ?
O1 Cu1 N2 86.9(2) . . ?
N9 Cu1 N2 90.8(3) . . ?
O1 Cu1 N5 91.4(2) . . ?
N9 Cu1 N5 89.0(3) . . ?
N2 Cu1 N5 172.1(3) . . ?
O1 Cu1 N11 92.1(2) . 2_564 ?
N9 Cu1 N11 101.7(3) . 2_564 ?
N2 Cu1 N11 95.4(3) . 2_564 ?
N5 Cu1 N11 92.4(4) . 2_564 ?
O1 Cu2 N6 177.6(3) . . ?
O1 Cu2 N3 91.5(2) . . ?
N6 Cu2 N3 90.2(3) . . ?
O1 Cu2 N1 86.8(2) . . ?
N6 Cu2 N1 91.5(3) . . ?
N3 Cu2 N1 177.1(3) . . ?
C4 O1 Cu2 112.4(4) . . ?
C4 O1 Cu1 108.9(4) . . ?
Cu2 O1 Cu1 138.7(2) . . ?
C3 N1 C2 110.9(7) . . ?
C3 N1 C1 111.3(6) . . ?
C2 N1 C1 107.2(7) . . ?
C3 N1 Cu2 105.0(4) . . ?
C2 N1 Cu2 116.6(5) . . ?
C1 N1 Cu2 105.8(6) . . ?
C6 N2 C7 107.8(6) . . ?
C6 N2 C5 112.8(6) . . ?
C7 N2 C5 110.0(6) . . ?
C6 N2 Cu1 109.3(5) . . ?
C7 N2 Cu1 113.9(5) . . ?
C5 N2 Cu1 103.2(4) . . ?
N4 N3 Cu2 111.9(5) . . ?
N4 N5 Cu1 108.8(6) . . ?
N3 N4 N5 177.1(8) . . ?
N7 N6 Cu2 120.9(6) . . ?
N8 N7 N6 175.0(9) . . ?
N10 N9 Cu1 119.1(5) . . ?
N11 N10 N9 174.2(8) . . ?
N10 N11 Cu1 153.9(7) . 2_565 ?
N1 C1 H1A 109.5 . . ?
N1 C1 H1B 109.5 . . ?
H1A C1 H1B 109.5 . . ?
N1 C1 H1C 109.5 . . ?
H1A C1 H1C 109.5 . . ?
H1B C1 H1C 109.5 . . ?
N1 C2 H2A 109.5 . . ?
N1 C2 H2B 109.5 . . ?
H2A C2 H2B 109.5 . . ?
N1 C2 H2C 109.5 . . ?
H2A C2 H2C 109.5 . . ?
H2B C2 H2C 109.5 . . ?
N1 C3 C4 110.5(7) . . ?
N1 C3 H3A 109.5 . . ?
C4 C3 H3A 109.5 . . ?
N1 C3 H3B 109.5 . . ?
C4 C3 H3B 109.5 . . ?
H3A C3 H3B 108.1 . . ?
O1 C4 C5 111.2(5) . . ?
O1 C4 C3 107.7(6) . . ?
C5 C4 C3 110.8(6) . . ?
O1 C4 H4 109.1 . . ?
C5 C4 H4 109.1 . . ?
C3 C4 H4 109.1 . . ?
C4 C5 N2 108.3(6) . . ?
C4 C5 H5A 110.0 . . ?
N2 C5 H5A 110.0 . . ?
C4 C5 H5B 110.0 . . ?
N2 C5 H5B 110.0 . . ?
H5A C5 H5B 108.4 . . ?
N2 C6 H6A 109.5 . . ?
N2 C6 H6B 109.5 . . ?
H6A C6 H6B 109.5 . . ?
N2 C6 H6C 109.5 . . ?
H6A C6 H6C 109.5 . . ?
H6B C6 H6C 109.5 . . ?
N2 C7 H7A 109.5 . . ?
N2 C7 H7B 109.5 . . ?
H7A C7 H7B 109.5 . . ?
N2 C7 H7C 109.5 . . ?
H7A C7 H7C 109.5 . . ?
H7B C7 H7C 109.5 . . ?

loop_
_geom_bond_atom_site_label_1
_geom_bond_atom_site_label_2
_geom_bond_distance
_geom_bond_site_symmetry_2
_geom_bond_publ_flag
Cu1 O1 1.953(5) . ?
Cu1 N9 1.957(7) . ?
Cu1 N2 2.025(7) . ?
Cu1 N5 2.036(7) . ?
Cu1 N11 2.297(8) 2_564 ?
Cu2 O1 1.928(6) . ?
Cu2 N6 1.930(7) . ?
Cu2 N3 1.978(8) . ?
Cu2 N1 2.006(7) . ?
O1 C4 1.434(7) . ?
N1 C3 1.468(10) . ?
N1 C2 1.479(10) . ?
N1 C1 1.483(11) . ?
N2 C6 1.454(10) . ?
N2 C7 1.481(9) . ?
N2 C5 1.493(9) . ?
N3 N4 1.161(9) . ?
N5 N4 1.166(9) . ?
N6 N7 1.195(10) . ?
N7 N8 1.144(10) . ?
N9 N10 1.159(9) . ?
N10 N11 1.136(9) . ?
N11 Cu1 2.297(8) 2_565 ?
C1 H1A 0.9600 . ?
C1 H1B 0.9600 . ?
C1 H1C 0.9600 . ?
C2 H2A 0.9600 . ?
C2 H2B 0.9600 . ?
C2 H2C 0.9600 . ?
C3 C4 1.531(10) . ?
C3 H3A 0.9700 . ?
C3 H3B 0.9700 . ?
C4 C5 1.476(9) . ?
C4 H4 0.9800 . ?
C5 H5A 0.9700 . ?
C5 H5B 0.9700 . ?
C6 H6A 0.9600 . ?
C6 H6B 0.9600 . ?
C6 H6C 0.9600 . ?
C7 H7A 0.9600 . ?
C7 H7B 0.9600 . ?
C7 H7C 0.9600 . ?
